data_7100860
loop_
_publ_author_name
'A. Nangia'
'N. Jagadeesh Babu'
'L. Sreenivas Reddy'

_publ_section_title
;
Carboxamide pyridine N-oxide heterosynthon for crystal
engineering and pharmaceutical cocrystals
;
_journal_name_full 'Chemical Communications'
_journal_paper_doi 10.1039/b515510j
_journal_year 2006
_chemical_formula_moiety 'C12 H12 N2 O3, 0.5(C10 H8 N2 O2)'
_chemical_formula_sum 'C17 H16 N3 O4'
_chemical_formula_weight 326.33
_chemical_name_common '1:0.5 complex of phenobarbital and bipyridine-bis-N-oxide'
_space_group_IT_number 14
_symmetry_cell_setting monoclinic
_symmetry_space_group_name_Hall '-P 2ybc'
_symmetry_space_group_name_H-M 'P 1 21/c 1'
_cell_angle_alpha 90.00
_cell_angle_beta 93.165(2)
_cell_angle_gamma 90.00
_cell_formula_units_Z 4
_cell_length_a 10.3768(12)
_cell_length_b 15.8728(18)
_cell_length_c 9.4522(11)
_cell_measurement_temperature 100(2)
_cell_volume 1554.5(3)
_diffrn_ambient_temperature 100(2)
_exptl_crystal_density_diffrn 1.394
_cod_depositor_comments
;
The following automatic conversions were performed:
'_symmetry_cell_setting' value 'Monoclinic' changed to 'monoclinic'
according to '/home/saulius/struct/CIF-dictionaries/cif_core.dic'
dictionary named 'cif_core.dic' version 2.4.1 from 2010-06-29.

Automatic conversion script
Id: cif_fix_enum 1527 2010-12-29 10:47:43Z saulius 
;
_cod_original_sg_symbol_H-M 'P 21/c'
_cod_database_code 7100860

loop_
_symmetry_equiv_pos_as_xyz
'x, y, z'
'-x, y+1/2, -z+1/2'
'-x, -y, -z'
'x, -y-1/2, z-1/2'

loop_
_atom_site_label
_atom_site_type_symbol
_atom_site_fract_x
_atom_site_fract_y
_atom_site_fract_z
_atom_site_U_iso_or_equiv
_atom_site_adp_type
_atom_site_occupancy
_atom_site_symmetry_multiplicity
_atom_site_calc_flag
_atom_site_refinement_flags
_atom_site_disorder_assembly
_atom_site_disorder_group
O1 O 0.44225(10) 0.90824(7) 0.08615(13) 0.0203(3) Uani 1 1 d . . .
O2 O 0.71929(12) 0.71389(8) 0.65012(13) 0.0265(3) Uani 1 1 d . . .
O3 O 0.38684(11) 0.76098(8) 0.33347(13) 0.0253(3) Uani 1 1 d . . .
O4 O 0.70748(11) 0.95308(8) 0.35298(13) 0.0237(3) Uani 1 1 d . . .
N1 N 0.32029(13) 0.93152(9) 0.06057(14) 0.0170(3) Uani 1 1 d . . .
N2 N 0.55494(14) 0.73885(9) 0.49106(15) 0.0196(3) Uani 1 1 d . . .
H2 H 0.5168(19) 0.6880(13) 0.516(2) 0.028(5) Uiso 1 1 d . . .
N3 N 0.54269(14) 0.86106(9) 0.35381(16) 0.0192(3) Uani 1 1 d . . .
H3 H 0.5105(19) 0.8854(13) 0.278(2) 0.026(5) Uiso 1 1 d . . .
C1 C 0.72055(16) 0.84960(10) 0.53851(18) 0.0183(4) Uani 1 1 d . . .
C2 C 0.66768(16) 0.76133(11) 0.56407(18) 0.0191(4) Uani 1 1 d . . .
C3 C 0.48788(16) 0.78587(11) 0.38915(18) 0.0188(4) Uani 1 1 d . . .
C4 C 0.65971(16) 0.89200(10) 0.40512(18) 0.0178(4) Uani 1 1 d . . .
C5 C 0.68245(17) 0.90453(11) 0.66602(19) 0.0226(4) Uani 1 1 d . . .
H5A H 0.7249 0.8808 0.7536 0.027 Uiso 1 1 calc R . .
H5B H 0.7174 0.9619 0.6537 0.027 Uiso 1 1 calc R . .
C6 C 0.53822(17) 0.91180(12) 0.6872(2) 0.0260(4) Uani 1 1 d . . .
H6A H 0.4959 0.9408 0.6057 0.039 Uiso 1 1 calc R . .
H6B H 0.5249 0.9440 0.7736 0.039 Uiso 1 1 calc R . .
H6C H 0.5012 0.8553 0.6958 0.039 Uiso 1 1 calc R . .
C7 C 0.86690(17) 0.84384(11) 0.52693(18) 0.0204(4) Uani 1 1 d . . .
C8 C 0.95294(18) 0.89314(13) 0.6081(2) 0.0327(5) Uani 1 1 d . . .
H8 H 0.9212 0.9322 0.6738 0.039 Uiso 1 1 calc R . .
C9 C 1.0856(2) 0.88590(15) 0.5941(3) 0.0417(6) Uani 1 1 d . . .
H9 H 1.1436 0.9202 0.6500 0.050 Uiso 1 1 calc R . .
C10 C 1.13237(19) 0.82947(14) 0.5000(2) 0.0375(5) Uani 1 1 d . . .
H10 H 1.2228 0.8241 0.4917 0.045 Uiso 1 1 calc R . .
C11 C 1.04815(19) 0.78041(14) 0.4174(2) 0.0331(5) Uani 1 1 d . . .
H11 H 1.0804 0.7417 0.3513 0.040 Uiso 1 1 calc R . .
C12 C 0.91624(18) 0.78776(12) 0.4310(2) 0.0264(4) Uani 1 1 d . . .
H12 H 0.8587 0.7539 0.3738 0.032 Uiso 1 1 calc R . .
C13 C 0.22434(17) 0.89085(12) 0.1225(2) 0.0296(5) Uani 1 1 d . . .
H13 H 0.2436 0.8437 0.1818 0.036 Uiso 1 1 calc R . .
C14 C 0.09917(17) 0.91719(12) 0.1002(2) 0.0294(5) Uani 1 1 d . . .
H14 H 0.0327 0.8885 0.1459 0.035 Uiso 1 1 calc R . .
C15 C 0.06723(15) 0.98515(10) 0.01182(18) 0.0178(4) Uani 1 1 d . . .
C16 C 0.16924(16) 1.02440(12) -0.05121(19) 0.0249(4) Uani 1 1 d . . .
H16 H 0.1524 1.0709 -0.1127 0.030 Uiso 1 1 calc R . .
C17 C 0.29388(17) 0.99708(12) -0.02620(19) 0.0243(4) Uani 1 1 d . . .
H17 H 0.3621 1.0247 -0.0706 0.029 Uiso 1 1 calc R . .

loop_
_atom_site_aniso_label
_atom_site_aniso_U_11
_atom_site_aniso_U_22
_atom_site_aniso_U_33
_atom_site_aniso_U_23
_atom_site_aniso_U_13
_atom_site_aniso_U_12
O1 0.0123(6) 0.0237(7) 0.0246(7) -0.0008(5) -0.0011(5) 0.0044(5)
O2 0.0272(7) 0.0255(7) 0.0262(7) 0.0078(5) -0.0045(6) -0.0020(5)
O3 0.0185(6) 0.0268(7) 0.0300(7) 0.0015(6) -0.0039(5) -0.0030(5)
O4 0.0242(7) 0.0202(7) 0.0267(7) 0.0041(5) 0.0013(5) -0.0021(5)
N1 0.0135(7) 0.0183(7) 0.0191(7) -0.0030(6) -0.0006(6) 0.0019(5)
N2 0.0201(8) 0.0158(8) 0.0227(8) 0.0015(6) 0.0006(6) -0.0026(6)
N3 0.0191(7) 0.0199(8) 0.0185(8) 0.0028(6) 0.0004(6) 0.0010(6)
C1 0.0186(9) 0.0188(9) 0.0175(8) -0.0009(7) 0.0009(7) -0.0006(7)
C2 0.0200(9) 0.0213(9) 0.0162(8) -0.0009(7) 0.0029(7) 0.0004(7)
C3 0.0188(8) 0.0192(9) 0.0187(9) -0.0031(7) 0.0025(7) 0.0021(7)
C4 0.0183(8) 0.0160(9) 0.0197(9) -0.0022(7) 0.0045(7) 0.0024(7)
C5 0.0257(9) 0.0229(9) 0.0192(9) -0.0031(7) 0.0000(7) -0.0004(7)
C6 0.0291(10) 0.0248(10) 0.0245(10) -0.0041(8) 0.0051(8) 0.0050(8)
C7 0.0215(9) 0.0197(9) 0.0201(9) 0.0051(7) 0.0007(7) 0.0003(7)
C8 0.0243(10) 0.0326(11) 0.0414(12) -0.0096(9) 0.0025(9) -0.0054(8)
C9 0.0240(11) 0.0448(13) 0.0562(15) -0.0068(11) 0.0013(10) -0.0124(9)
C10 0.0210(10) 0.0485(13) 0.0434(12) 0.0096(11) 0.0059(9) 0.0017(9)
C11 0.0296(11) 0.0414(12) 0.0290(11) 0.0011(9) 0.0064(8) 0.0102(9)
C12 0.0258(10) 0.0306(10) 0.0226(10) -0.0003(8) -0.0013(8) 0.0038(8)
C13 0.0204(9) 0.0248(10) 0.0434(12) 0.0149(9) 0.0002(8) 0.0000(7)
C14 0.0154(9) 0.0282(10) 0.0447(12) 0.0137(9) 0.0035(8) -0.0003(7)
C15 0.0170(9) 0.0191(8) 0.0171(8) -0.0028(7) -0.0008(6) -0.0006(7)
C16 0.0205(9) 0.0316(11) 0.0226(9) 0.0106(8) 0.0017(7) 0.0029(8)
C17 0.0194(9) 0.0306(10) 0.0229(9) 0.0077(8) 0.0033(7) -0.0007(7)

loop_
_geom_bond_atom_site_label_1
_geom_bond_atom_site_label_2
_geom_bond_distance
_geom_bond_site_symmetry_2
_geom_bond_publ_flag
O1 N1 1.3277(17) . ?
O2 C2 1.211(2) . ?
O3 C3 1.213(2) . ?
O4 C4 1.207(2) . ?
N1 C17 1.344(2) . ?
N1 C13 1.347(2) . ?
N2 C2 1.372(2) . ?
N2 C3 1.377(2) . ?
N2 H2 0.94(2) . ?
N3 C3 1.371(2) . ?
N3 C4 1.373(2) . ?
N3 H3 0.87(2) . ?
C1 C2 1.529(2) . ?
C1 C7 1.531(2) . ?
C1 C4 1.534(2) . ?
C1 C5 1.556(2) . ?
C5 C6 1.525(2) . ?
C5 H5A 0.9900 . ?
C5 H5B 0.9900 . ?
C6 H6A 0.9800 . ?
C6 H6B 0.9800 . ?
C6 H6C 0.9800 . ?
C7 C8 1.386(3) . ?
C7 C12 1.388(3) . ?
C8 C9 1.395(3) . ?
C8 H8 0.9500 . ?
C9 C10 1.370(3) . ?
C9 H9 0.9500 . ?
C10 C11 1.380(3) . ?
C10 H10 0.9500 . ?
C11 C12 1.387(3) . ?
C11 H11 0.9500 . ?
C12 H12 0.9500 . ?
C13 C14 1.370(2) . ?
C13 H13 0.9500 . ?
C14 C15 1.393(2) . ?
C14 H14 0.9500 . ?
C15 C16 1.390(2) . ?
C15 C15 1.478(3) 3_575 ?
C16 C17 1.372(2) . ?
C16 H16 0.9500 . ?
C17 H17 0.9500 . ?
